data_7124034
loop_
_publ_author_name
'Saxena, Paridhi'
'Maida, Neha'
'Kapur, Manmohan'

_publ_section_title
;
 Dioxazolones as Masked Ester Surrogates in the Pd(II)-Catalyzed Direct
 C-H Arylation of 6,5-Fused Heterocycles.
;
_journal_name_full 'Chemical Communications'
_journal_paper_doi 10.1039/C9CC05563K
_journal_year 2019
_chemical_formula_sum 'C23 H18 O3'
_chemical_formula_weight 342.37
_space_group_crystal_system orthorhombic
_space_group_IT_number 33
_space_group_name_Hall 'P 2c -2n'
_space_group_name_H-M_alt 'P n a 21'
_symmetry_space_group_name_Hall 'P 2c -2n'
_symmetry_space_group_name_H-M 'P n a 21'
_atom_sites_solution_hydrogens geom
_audit_creation_method SHELXL-2018/3
_audit_update_record
;
2019-02-28 deposited with the CCDC.    2019-08-19 downloaded from the CCDC.
;
_cell_angle_alpha 90
_cell_angle_beta 90
_cell_angle_gamma 90
_cell_formula_units_Z 4
_cell_length_a 10.8534(4)
_cell_length_b 13.6583(5)
_cell_length_c 12.5256(4)
_cell_measurement_reflns_used 9156
_cell_measurement_temperature 298(2)
_cell_measurement_theta_max 25.02
_cell_measurement_theta_min 2.40
_cell_volume 1856.78(11)
_computing_cell_refinement 'Bruker SAINT'
_computing_data_collection 'Bruker APEX2'
_computing_data_reduction 'Bruker SAINT'
_computing_molecular_graphics 'PLATON(Spek, 2009) and Mercury (Macrae <i>et al.</i>, 2008)'
_computing_publication_material 'WINGX (Farrugia, 2014) and PLATON'
_computing_structure_refinement 'SHELXL-2018/3 (Sheldrick, 2018)'
_computing_structure_solution 'SHELXT 2014/5 (Sheldrick, 2014)'
_diffrn_ambient_temperature 298(2)
_diffrn_measured_fraction_theta_full 0.999
_diffrn_measured_fraction_theta_max 0.999
_diffrn_measurement_device_type 'Bruker D8 Venture CMOS PHOTON 100'
_diffrn_measurement_method '\f and \w scans'
_diffrn_radiation_type MoK\a
_diffrn_radiation_wavelength 0.71073
_diffrn_reflns_av_R_equivalents 0.0893
_diffrn_reflns_av_unetI/netI 0.0685
_diffrn_reflns_Laue_measured_fraction_full 0.999
_diffrn_reflns_Laue_measured_fraction_max 0.999
_diffrn_reflns_limit_h_max 15
_diffrn_reflns_limit_h_min -15
_diffrn_reflns_limit_k_max 19
_diffrn_reflns_limit_k_min -19
_diffrn_reflns_limit_l_max 17
_diffrn_reflns_limit_l_min -17
_diffrn_reflns_number 33166
_diffrn_reflns_point_group_measured_fraction_full 0.998
_diffrn_reflns_point_group_measured_fraction_max 0.997
_diffrn_reflns_theta_full 25.242
_diffrn_reflns_theta_max 30.531
_diffrn_reflns_theta_min 2.397
_exptl_absorpt_coefficient_mu 0.080
_exptl_absorpt_correction_T_max 0.7461
_exptl_absorpt_correction_T_min 0.6647
_exptl_absorpt_correction_type multi-scan
_exptl_absorpt_process_details 'SADABS 2014/5'
_exptl_crystal_colour colorless
_exptl_crystal_density_diffrn 1.225
_exptl_crystal_description plate
_exptl_crystal_F_000 720
_exptl_crystal_size_max 0.320
_exptl_crystal_size_mid 0.180
_exptl_crystal_size_min 0.060
_refine_diff_density_max 0.153
_refine_diff_density_min -0.179
_refine_diff_density_rms 0.044
_refine_ls_abs_structure_details
;
 Refined as an inversion twin.
;
_refine_ls_abs_structure_Flack 0.2(16)
_refine_ls_extinction_method none
_refine_ls_goodness_of_fit_ref 1.049
_refine_ls_hydrogen_treatment constr
_refine_ls_matrix_type full
_refine_ls_number_parameters 238
_refine_ls_number_reflns 5665
_refine_ls_number_restraints 1
_refine_ls_restrained_S_all 1.049
_refine_ls_R_factor_all 0.1320
_refine_ls_R_factor_gt 0.0590
_refine_ls_shift/su_max 0.000
_refine_ls_shift/su_mean 0.000
_refine_ls_structure_factor_coef Fsqd
_refine_ls_weighting_details 'w=1/[\s^2^(Fo^2^)+(0.0475P)^2^+0.0995P] where P=(Fo^2^+2Fc^2^)/3'
_refine_ls_weighting_scheme calc
_refine_ls_wR_factor_gt 0.0986
_refine_ls_wR_factor_ref 0.1181
_reflns_Friedel_coverage 0.916
_reflns_Friedel_fraction_full 0.997
_reflns_Friedel_fraction_max 0.994
_reflns_number_gt 3162
_reflns_number_total 5665
_reflns_threshold_expression 'I > 2\s(I)'
_cod_data_source_file c9cc05563k2.cif
_cod_data_source_block ps171135
_cod_database_code 7124034
_shelx_shelxl_version_number 2018/3
_shelx_space_group_comment
;
The symmetry employed for this shelxl refinement is uniquely defined
by the following loop, which should always be used as a source of
symmetry information in preference to the above space-group names.
They are only intended as comments.
;
_shelx_estimated_absorpt_t_min 0.975
_shelx_estimated_absorpt_t_max 0.995

loop_
_space_group_symop_operation_xyz
'x, y, z'
'-x, -y, z+1/2'
'x+1/2, -y+1/2, z'
'-x+1/2, y+1/2, z+1/2'

loop_
_atom_site_label
_atom_site_type_symbol
_atom_site_fract_x
_atom_site_fract_y
_atom_site_fract_z
_atom_site_U_iso_or_equiv
_atom_site_adp_type
_atom_site_occupancy
_atom_site_site_symmetry_order
_atom_site_calc_flag
_atom_site_refinement_flags_posn
_atom_site_refinement_flags_adp
O1 O 0.26302(16) 0.43144(13) 0.62823(13) 0.0464(4) Uani 1 1 d . .
O3 O 0.25251(18) 0.34081(14) 0.83017(17) 0.0579(5) Uani 1 1 d . .
O2 O 0.2704(2) 0.48997(19) 0.9008(2) 0.0827(8) Uani 1 1 d . .
C25 C 0.2494(2) 0.33474(18) 0.4813(2) 0.0422(6) Uani 1 1 d . .
C26 C 0.0733(2) 0.33301(19) 0.36530(19) 0.0429(6) Uani 1 1 d . .
C9 C 0.1897(2) 0.40398(18) 0.5440(2) 0.0404(6) Uani 1 1 d . .
C12 C 0.3707(2) 0.37733(18) 0.6186(2) 0.0419(6) Uani 1 1 d . .
C7 C 0.0172(2) 0.40267(19) 0.4314(2) 0.0456(6) Uani 1 1 d . .
H7 H -0.061255 0.424878 0.414005 0.055 Uiso 1 1 calc R U
C20 C 0.3119(3) 0.4244(2) 0.8491(2) 0.0528(7) Uani 1 1 d . .
C10 C 0.1909(2) 0.2996(2) 0.3907(2) 0.0478(6) Uani 1 1 d . .
H10 H 0.229879 0.254000 0.347161 0.057 Uiso 1 1 calc R U
C13 C 0.4660(3) 0.39597(19) 0.6985(2) 0.0459(6) Uani 1 1 d . .
C8 C 0.0744(3) 0.4397(2) 0.5217(2) 0.0472(6) Uani 1 1 d . .
H8 H 0.036622 0.486322 0.564829 0.057 Uiso 1 1 calc R U
C11 C 0.3671(3) 0.3198(2) 0.5316(2) 0.0515(7) Uani 1 1 d . .
H11 H 0.429224 0.278052 0.508272 0.062 Uiso 1 1 calc R U
C4 C 0.0056(3) 0.2947(2) 0.2713(2) 0.0475(7) Uani 1 1 d . .
C19 C 0.4387(2) 0.42348(19) 0.8035(2) 0.0473(6) Uani 1 1 d . .
C3 C -0.0793(3) 0.3516(2) 0.2170(2) 0.0581(8) Uani 1 1 d . .
H3 H -0.093270 0.415712 0.238888 0.070 Uiso 1 1 calc R U
C14 C 0.5893(3) 0.3922(2) 0.6669(2) 0.0577(8) Uani 1 1 d . .
H14 H 0.607857 0.372796 0.597587 0.069 Uiso 1 1 calc R U
C18 C 0.5347(3) 0.4505(2) 0.8710(3) 0.0631(8) Uani 1 1 d . .
H18 H 0.517312 0.471874 0.939898 0.076 Uiso 1 1 calc R U
C17 C 0.6551(3) 0.4460(2) 0.8370(3) 0.0709(9) Uani 1 1 d . .
H17 H 0.718003 0.463292 0.883740 0.085 Uiso 1 1 calc R U
C15 C 0.6845(3) 0.4162(2) 0.7348(3) 0.0656(8) Uani 1 1 d . .
C5 C 0.0219(3) 0.1992(2) 0.2373(3) 0.0739(9) Uani 1 1 d . .
H5 H 0.078450 0.159404 0.272479 0.089 Uiso 1 1 calc R U
C21 C 0.1259(3) 0.3363(3) 0.8665(3) 0.0833(11) Uani 1 1 d . .
H21A H 0.077796 0.384218 0.829043 0.125 Uiso 1 1 calc R U
H21B H 0.122817 0.349363 0.941729 0.125 Uiso 1 1 calc R U
H21C H 0.093218 0.272180 0.852715 0.125 Uiso 1 1 calc R U
C2 C -0.1439(4) 0.3146(3) 0.1305(3) 0.0763(10) Uani 1 1 d . .
H2 H -0.199529 0.354176 0.094077 0.092 Uiso 1 1 calc R U
C1 C -0.1259(4) 0.2203(3) 0.0987(3) 0.1000(14) Uani 1 1 d . .
H1 H -0.169100 0.195273 0.040670 0.120 Uiso 1 1 calc R U
C6 C -0.0433(5) 0.1621(3) 0.1532(4) 0.1049(15) Uani 1 1 d . .
H6 H -0.031958 0.097269 0.132567 0.126 Uiso 1 1 calc R U
C16 C 0.8161(3) 0.4130(4) 0.6963(4) 0.1102(16) Uani 1 1 d . .
H16A H 0.860822 0.364430 0.735860 0.165 Uiso 1 1 calc R U
H16B H 0.853714 0.475932 0.706816 0.165 Uiso 1 1 calc R U
H16C H 0.817606 0.396770 0.621761 0.165 Uiso 1 1 calc R U

loop_
_atom_site_aniso_label
_atom_site_aniso_U_11
_atom_site_aniso_U_22
_atom_site_aniso_U_33
_atom_site_aniso_U_23
_atom_site_aniso_U_13
_atom_site_aniso_U_12
O1 0.0447(11) 0.0513(10) 0.0431(9) -0.0094(8) -0.0030(8) 0.0053(8)
O3 0.0485(12) 0.0602(12) 0.0650(12) 0.0047(10) 0.0019(9) -0.0021(9)
O2 0.0589(14) 0.0893(17) 0.1000(19) -0.0386(15) 0.0093(13) 0.0093(12)
C25 0.0457(15) 0.0432(14) 0.0377(12) 0.0011(12) 0.0025(11) 0.0033(11)
C26 0.0490(16) 0.0409(14) 0.0389(12) 0.0042(11) 0.0015(12) -0.0054(12)
C9 0.0421(15) 0.0424(14) 0.0367(12) -0.0014(11) 0.0020(11) -0.0003(11)
C12 0.0410(15) 0.0426(13) 0.0420(13) -0.0024(12) 0.0011(11) 0.0058(11)
C7 0.0427(15) 0.0459(15) 0.0482(14) 0.0019(12) -0.0002(12) 0.0008(12)
C20 0.0507(17) 0.0629(18) 0.0449(15) -0.0021(14) -0.0034(13) 0.0069(15)
C10 0.0525(17) 0.0462(15) 0.0447(14) -0.0066(12) 0.0035(12) 0.0062(12)
C13 0.0419(16) 0.0423(14) 0.0533(15) -0.0039(12) -0.0012(12) 0.0012(12)
C8 0.0467(16) 0.0472(15) 0.0476(14) -0.0082(12) 0.0037(12) 0.0053(13)
C11 0.0491(17) 0.0542(17) 0.0512(14) -0.0066(13) 0.0018(13) 0.0139(13)
C4 0.0571(17) 0.0441(15) 0.0414(13) 0.0043(12) 0.0010(12) -0.0080(13)
C19 0.0464(16) 0.0454(15) 0.0500(15) -0.0043(12) -0.0022(13) 0.0036(12)
C3 0.070(2) 0.0540(17) 0.0500(16) 0.0031(14) -0.0112(14) -0.0081(15)
C14 0.0487(18) 0.0618(19) 0.0626(17) -0.0108(15) 0.0030(14) 0.0001(14)
C18 0.059(2) 0.073(2) 0.0578(17) -0.0182(16) -0.0071(15) 0.0031(15)
C17 0.050(2) 0.080(2) 0.083(2) -0.0174(19) -0.0199(17) -0.0037(16)
C15 0.0466(18) 0.065(2) 0.085(2) -0.0144(17) -0.0058(17) -0.0047(15)
C5 0.097(3) 0.056(2) 0.0688(19) -0.0086(16) -0.024(2) 0.0021(18)
C21 0.048(2) 0.097(3) 0.105(3) 0.008(2) 0.0061(19) -0.0048(17)
C2 0.090(3) 0.074(2) 0.0651(19) 0.0072(18) -0.0290(18) -0.0099(19)
C1 0.138(4) 0.086(3) 0.076(2) -0.016(2) -0.045(3) -0.020(3)
C6 0.152(4) 0.063(2) 0.100(3) -0.028(2) -0.047(3) 0.003(2)
C16 0.043(2) 0.144(4) 0.144(4) -0.044(3) 0.009(2) -0.007(2)

loop_
_atom_type_symbol
_atom_type_description
_atom_type_scat_dispersion_real
_atom_type_scat_dispersion_imag
_atom_type_scat_source
C C 0.0033 0.0016 'International Tables Vol C Tables 4.2.6.8 and 6.1.1.4'
H H 0.0000 0.0000 'International Tables Vol C Tables 4.2.6.8 and 6.1.1.4'
O O 0.0106 0.0060 'International Tables Vol C Tables 4.2.6.8 and 6.1.1.4'

loop_
_geom_angle_atom_site_label_1
_geom_angle_atom_site_label_2
_geom_angle_atom_site_label_3
_geom_angle
C9 O1 C12 106.00(18)
C20 O3 C21 116.1(2)
C10 C25 C9 119.0(2)
C10 C25 C11 135.8(2)
C9 C25 C11 105.2(2)
C10 C26 C7 119.1(2)
C10 C26 C4 121.3(2)
C7 C26 C4 119.5(2)
C8 C9 O1 126.0(2)
C8 C9 C25 123.5(3)
O1 C9 C25 110.5(2)
C11 C12 O1 110.9(2)
C11 C12 C13 132.6(2)
O1 C12 C13 116.4(2)
C8 C7 C26 122.4(2)
C8 C7 H7 118.8
C26 C7 H7 118.8
O2 C20 O3 123.8(3)
O2 C20 C19 124.3(3)
O3 C20 C19 111.8(3)
C25 C10 C26 119.6(2)
C25 C10 H10 120.2
C26 C10 H10 120.2
C14 C13 C19 118.6(3)
C14 C13 C12 118.6(2)
C19 C13 C12 122.7(2)
C9 C8 C7 116.4(2)
C9 C8 H8 121.8
C7 C8 H8 121.8
C12 C11 C25 107.3(2)
C12 C11 H11 126.3
C25 C11 H11 126.3
C5 C4 C3 117.6(3)
C5 C4 C26 120.8(3)
C3 C4 C26 121.5(3)
C18 C19 C13 119.0(3)
C18 C19 C20 117.1(3)
C13 C19 C20 123.9(3)
C4 C3 C2 121.1(3)
C4 C3 H3 119.5
C2 C3 H3 119.5
C15 C14 C13 122.4(3)
C15 C14 H14 118.8
C13 C14 H14 118.8
C17 C18 C19 120.7(3)
C17 C18 H18 119.7
C19 C18 H18 119.7
C18 C17 C15 121.3(3)
C18 C17 H17 119.3
C15 C17 H17 119.3
C14 C15 C17 118.0(3)
C14 C15 C16 120.4(3)
C17 C15 C16 121.6(3)
C6 C5 C4 121.3(3)
C6 C5 H5 119.3
C4 C5 H5 119.3
O3 C21 H21A 109.5
O3 C21 H21B 109.5
H21A C21 H21B 109.5
O3 C21 H21C 109.5
H21A C21 H21C 109.5
H21B C21 H21C 109.5
C1 C2 C3 120.1(3)
C1 C2 H2 120.0
C3 C2 H2 120.0
C2 C1 C6 119.6(3)
C2 C1 H1 120.2
C6 C1 H1 120.2
C5 C6 C1 120.3(4)
C5 C6 H6 119.9
C1 C6 H6 119.9
C15 C16 H16A 109.5
C15 C16 H16B 109.5
H16A C16 H16B 109.5
C15 C16 H16C 109.5
H16A C16 H16C 109.5
H16B C16 H16C 109.5

loop_
_geom_bond_atom_site_label_1
_geom_bond_atom_site_label_2
_geom_bond_distance
O1 C9 1.374(3)
O1 C12 1.388(3)
O3 C20 1.332(4)
O3 C21 1.449(4)
O2 C20 1.194(4)
C25 C10 1.386(4)
C25 C9 1.390(4)
C25 C11 1.439(4)
C26 C10 1.391(4)
C26 C7 1.400(4)
C26 C4 1.484(4)
C9 C8 1.373(4)
C12 C11 1.344(4)
C12 C13 1.461(4)
C7 C8 1.386(4)
C7 H7 0.9300
C20 C19 1.491(4)
C10 H10 0.9300
C13 C14 1.397(4)
C13 C19 1.399(4)
C8 H8 0.9300
C11 H11 0.9300
C4 C5 1.384(4)
C4 C3 1.384(4)
C19 C18 1.392(4)
C3 C2 1.386(4)
C3 H3 0.9300
C14 C15 1.377(4)
C14 H14 0.9300
C18 C17 1.376(5)
C18 H18 0.9300
C17 C15 1.380(5)
C17 H17 0.9300
C15 C16 1.508(5)
C5 C6 1.368(5)
C5 H5 0.9300
C21 H21A 0.9600
C21 H21B 0.9600
C21 H21C 0.9600
C2 C1 1.363(5)
C2 H2 0.9300
C1 C6 1.378(6)
C1 H1 0.9300
C6 H6 0.9300
C16 H16A 0.9600
C16 H16B 0.9600
C16 H16C 0.9600
